data_7700221
loop_
_publ_author_name
'Rigamonti, Luca'
'Forni, Alessandra'
'Righetto, Stefania'
'Pasini, Alessandro'

_publ_section_title
;
 Push-pull unsymmetrical substitution in nickel(ii) complexes with
 tetradentate N<sub>2</sub>O<sub>2</sub> Schiff base ligands: synthesis,
 structures and linear-nonlinear optical studies.
;
_journal_issue 30
_journal_name_full 'Dalton transactions (Cambridge, England : 2003)'
_journal_page_first 11217
_journal_page_last 11234
_journal_paper_doi 10.1039/c9dt01216h
_journal_volume 48
_journal_year 2019
_chemical_formula_moiety 'C18 H18 N2 Ni O3, C H Cl3'
_chemical_formula_sum 'C19 H19 Cl3 N2 Ni O3'
_chemical_formula_weight 488.42
_chemical_name_systematic {4-methoxy-2-((E)-(3-((E)-2-oxidobenzylideneamino)propylimino)methyl)phenolato}nickel(II)
_space_group_crystal_system triclinic
_space_group_IT_number 2
_space_group_name_Hall '-P 1'
_space_group_name_H-M_alt 'P -1'
_symmetry_space_group_name_Hall '-P 1'
_symmetry_space_group_name_H-M 'P -1'
_atom_sites_solution_hydrogens geom
_atom_sites_solution_primary direct
_atom_sites_solution_secondary difmap
_audit_creation_method SHELXL-2014/7
_audit_update_record
;
2019-03-15 deposited with the CCDC.    2019-06-10 downloaded from the CCDC.
;
_cell_angle_alpha 100.5860(10)
_cell_angle_beta 97.6650(10)
_cell_angle_gamma 113.6250(10)
_cell_formula_units_Z 2
_cell_length_a 10.0155(8)
_cell_length_b 10.1973(8)
_cell_length_c 11.2392(11)
_cell_measurement_reflns_used 5836
_cell_measurement_temperature 291(2)
_cell_measurement_theta_max 31.761
_cell_measurement_theta_min 2.259
_cell_volume 1006.09(15)
_computing_cell_refinement 'SAINT (Bruker, 1997)'
_computing_data_collection 'SMART (Bruker, 1997)'
_computing_data_reduction SAINT
_computing_molecular_graphics 'ORTEP III ( Burnett&Johnson, 1996)'
_computing_publication_material SHELXL-2014/7
_computing_structure_refinement 'SHELXL-2014/7 (Sheldrick, 2014)'
_computing_structure_solution 'SHELXS-97 (Sheldrick, 1990)'
_diffrn_ambient_temperature 291(2)
_diffrn_measured_fraction_theta_full 0.998
_diffrn_measured_fraction_theta_max 0.938
_diffrn_measurement_device_type 'Bruker SMART APEX'
_diffrn_measurement_method 'phi and omega scans'
_diffrn_radiation_monochromator graphite
_diffrn_radiation_source 'fine-focus sealed tube'
_diffrn_radiation_type MoK\a
_diffrn_radiation_wavelength 0.71073
_diffrn_reflns_av_R_equivalents 0.0175
_diffrn_reflns_av_unetI/netI 0.0164
_diffrn_reflns_Laue_measured_fraction_full 0.998
_diffrn_reflns_Laue_measured_fraction_max 0.938
_diffrn_reflns_limit_h_max 15
_diffrn_reflns_limit_h_min -14
_diffrn_reflns_limit_k_max 15
_diffrn_reflns_limit_k_min -15
_diffrn_reflns_limit_l_max 17
_diffrn_reflns_limit_l_min -16
_diffrn_reflns_number 21696
_diffrn_reflns_point_group_measured_fraction_full 0.998
_diffrn_reflns_point_group_measured_fraction_max 0.938
_diffrn_reflns_theta_full 30.000
_diffrn_reflns_theta_max 32.569
_diffrn_reflns_theta_min 1.894
_exptl_absorpt_coefficient_mu 1.386
_exptl_absorpt_correction_T_max 0.746
_exptl_absorpt_correction_T_min 0.582
_exptl_absorpt_correction_type multi-scan
_exptl_absorpt_process_details
;
SADABS, Bruker, 1997
;
_exptl_crystal_colour brown
_exptl_crystal_density_diffrn 1.612
_exptl_crystal_density_method 'not measured'
_exptl_crystal_description prism
_exptl_crystal_F_000 500
_exptl_crystal_recrystallization_method 'Re-crystallisation from solvent: isopropyl ether/chloroform'
_exptl_crystal_size_max 0.700
_exptl_crystal_size_mid 0.380
_exptl_crystal_size_min 0.250
_refine_diff_density_max 0.550
_refine_diff_density_min -0.612
_refine_diff_density_rms 0.052
_refine_ls_extinction_method none
_refine_ls_goodness_of_fit_ref 1.038
_refine_ls_hydrogen_treatment constr
_refine_ls_matrix_type full
_refine_ls_number_parameters 254
_refine_ls_number_reflns 6864
_refine_ls_number_restraints 0
_refine_ls_restrained_S_all 1.038
_refine_ls_R_factor_all 0.0422
_refine_ls_R_factor_gt 0.0355
_refine_ls_shift/su_max 0.001
_refine_ls_shift/su_mean 0.000
_refine_ls_structure_factor_coef Fsqd
_refine_ls_weighting_details 'w=1/[\s^2^(Fo^2^)+(0.0553P)^2^+0.3248P] where P=(Fo^2^+2Fc^2^)/3'
_refine_ls_weighting_scheme calc
_refine_ls_wR_factor_gt 0.1015
_refine_ls_wR_factor_ref 0.1069
_reflns_Friedel_coverage 0.000
_reflns_number_gt 5915
_reflns_number_total 6864
_reflns_threshold_expression 'I > 2\s(I)'
_cod_data_source_file c9dt01216h2.cif
_cod_data_source_block 3c
_cod_depositor_comments 'Adding full bibliography for 7700221--7700223.cif.'
_cod_database_code 7700221
_shelx_shelxl_version_number 2014/7
_shelx_space_group_comment
;
The symmetry employed for this shelxl refinement is uniquely defined
by the following loop, which should always be used as a source of
symmetry information in preference to the above space-group names.
They are only intended as comments.
;
_shelx_estimated_absorpt_t_min 0.444
_shelx_estimated_absorpt_t_max 0.723

loop_
_space_group_symop_operation_xyz
'x, y, z'
'-x, -y, -z'

loop_
_atom_site_label
_atom_site_type_symbol
_atom_site_fract_x
_atom_site_fract_y
_atom_site_fract_z
_atom_site_U_iso_or_equiv
_atom_site_adp_type
_atom_site_occupancy
_atom_site_site_symmetry_order
_atom_site_calc_flag
_atom_site_refinement_flags_posn
_atom_site_refinement_flags_adp
Ni1 Ni 0.56763(2) 0.58082(2) 0.37271(2) 0.03765(7) Uani 1 1 d . .
O1 O 0.38625(15) 0.56666(14) 0.29392(15) 0.0572(3) Uani 1 1 d . .
O2 O 0.60552(14) 0.77843(13) 0.40206(12) 0.0485(3) Uani 1 1 d . .
O3 O 1.02171(17) 1.28178(15) 0.75096(14) 0.0609(4) Uani 1 1 d . .
N1 N 0.50050(16) 0.37227(15) 0.32706(14) 0.0437(3) Uani 1 1 d . .
N2 N 0.76481(15) 0.63045(15) 0.46248(13) 0.0398(3) Uani 1 1 d . .
C1 C 0.8366(2) 0.5270(2) 0.4577(2) 0.0549(4) Uani 1 1 d . .
H1A H 0.8441 0.5019 0.5366 0.066 Uiso 1 1 calc R U
H1B H 0.9374 0.5776 0.4467 0.066 Uiso 1 1 calc R U
C2 C 0.7536(2) 0.3872(2) 0.35577(19) 0.0520(4) Uani 1 1 d . .
H2A H 0.8061 0.3255 0.3578 0.062 Uiso 1 1 calc R U
H2B H 0.7504 0.4110 0.2760 0.062 Uiso 1 1 calc R U
C3 C 0.5968(2) 0.3035(2) 0.3692(2) 0.0593(5) Uani 1 1 d . .
H3A H 0.5561 0.2014 0.3203 0.071 Uiso 1 1 calc R U
H3B H 0.5982 0.3032 0.4556 0.071 Uiso 1 1 calc R U
C4 C 0.3702(2) 0.27741(18) 0.25752(17) 0.0459(3) Uani 1 1 d . .
H4 H 0.3530 0.1785 0.2391 0.055 Uiso 1 1 calc R U
C5 C 0.25076(18) 0.30670(17) 0.20634(15) 0.0421(3) Uani 1 1 d . .
C6 C 0.1151(2) 0.1871(2) 0.13545(19) 0.0534(4) Uani 1 1 d . .
H6 H 0.1071 0.0911 0.1198 0.064 Uiso 1 1 calc R U
C7 C -0.0047(2) 0.2106(2) 0.0894(2) 0.0599(5) Uani 1 1 d . .
H7 H -0.0940 0.1311 0.0437 0.072 Uiso 1 1 calc R U
C8 C 0.0086(2) 0.3545(3) 0.1118(2) 0.0597(5) Uani 1 1 d . .
H8 H -0.0727 0.3707 0.0807 0.072 Uiso 1 1 calc R U
C9 C 0.1397(2) 0.4732(2) 0.1791(2) 0.0571(5) Uani 1 1 d . .
H9 H 0.1464 0.5686 0.1921 0.069 Uiso 1 1 calc R U
C10 C 0.26399(18) 0.45195(18) 0.22856(16) 0.0445(3) Uani 1 1 d . .
C11 C 0.70887(17) 0.89462(17) 0.48599(15) 0.0385(3) Uani 1 1 d . .
C12 C 0.69693(19) 1.03028(18) 0.50537(17) 0.0462(3) Uani 1 1 d . .
H12 H 0.6170 1.0357 0.4575 0.055 Uiso 1 1 calc R U
C13 C 0.8019(2) 1.15380(19) 0.59394(18) 0.0485(4) Uani 1 1 d . .
H13 H 0.7913 1.2415 0.6062 0.058 Uiso 1 1 calc R U
C14 C 0.92465(19) 1.14999(18) 0.66613(16) 0.0445(3) Uani 1 1 d . .
C15 C 0.94123(18) 1.02080(18) 0.64724(15) 0.0419(3) Uani 1 1 d . .
H15 H 1.0240 1.0181 0.6933 0.050 Uiso 1 1 calc R U
C16 C 0.83218(16) 0.89180(17) 0.55772(14) 0.0372(3) Uani 1 1 d . .
C17 C 0.85476(17) 0.76052(18) 0.53575(15) 0.0406(3) Uani 1 1 d . .
H17 H 0.9449 0.7691 0.5792 0.049 Uiso 1 1 calc R U
C18 C 1.1503(2) 1.2845(3) 0.8237(2) 0.0626(5) Uani 1 1 d . .
H18A H 1.1200 1.2085 0.8673 0.094 Uiso 1 1 calc R U
H18B H 1.2058 1.3795 0.8827 0.094 Uiso 1 1 calc R U
H18C H 1.2123 1.2672 0.7705 0.094 Uiso 1 1 calc R U
C19 C 0.4981(2) 0.8203(2) 0.14499(19) 0.0566(4) Uani 1 1 d . .
H19 H 0.5035 0.7810 0.2179 0.068 Uiso 1 1 calc R U
Cl1 Cl 0.66616(8) 0.97861(9) 0.16620(8) 0.0883(2) Uani 1 1 d . .
Cl2 Cl 0.34800(9) 0.86792(10) 0.13482(9) 0.0961(2) Uani 1 1 d . .
Cl3 Cl 0.47398(13) 0.68479(12) 0.01466(9) 0.1211(4) Uani 1 1 d . .

loop_
_atom_site_aniso_label
_atom_site_aniso_U_11
_atom_site_aniso_U_22
_atom_site_aniso_U_33
_atom_site_aniso_U_23
_atom_site_aniso_U_13
_atom_site_aniso_U_12
Ni1 0.03644(10) 0.03417(10) 0.04520(11) 0.01048(7) 0.00463(7) 0.01962(8)
O1 0.0423(6) 0.0372(6) 0.0805(9) 0.0016(6) -0.0122(6) 0.0200(5)
O2 0.0456(6) 0.0357(5) 0.0580(7) 0.0086(5) -0.0092(5) 0.0198(5)
O3 0.0561(8) 0.0454(7) 0.0657(9) -0.0024(6) -0.0039(6) 0.0196(6)
N1 0.0429(7) 0.0377(6) 0.0566(8) 0.0145(6) 0.0117(6) 0.0225(5)
N2 0.0406(6) 0.0408(6) 0.0460(7) 0.0144(5) 0.0077(5) 0.0250(5)
C1 0.0514(9) 0.0488(9) 0.0720(12) 0.0134(8) 0.0031(8) 0.0338(8)
C2 0.0535(9) 0.0508(9) 0.0645(11) 0.0137(8) 0.0149(8) 0.0355(8)
C3 0.0531(10) 0.0427(9) 0.0912(15) 0.0235(9) 0.0118(10) 0.0287(8)
C4 0.0484(8) 0.0355(7) 0.0556(9) 0.0127(6) 0.0136(7) 0.0191(6)
C5 0.0416(7) 0.0377(7) 0.0441(7) 0.0111(6) 0.0099(6) 0.0142(6)
C6 0.0506(9) 0.0405(8) 0.0562(10) 0.0112(7) 0.0054(8) 0.0099(7)
C7 0.0434(9) 0.0540(10) 0.0621(11) 0.0091(8) 0.0021(8) 0.0072(8)
C8 0.0391(8) 0.0662(12) 0.0628(11) 0.0038(9) -0.0007(8) 0.0216(8)
C9 0.0447(9) 0.0512(9) 0.0673(11) -0.0008(8) -0.0051(8) 0.0255(8)
C10 0.0380(7) 0.0403(7) 0.0496(8) 0.0045(6) 0.0030(6) 0.0170(6)
C11 0.0376(7) 0.0357(6) 0.0434(7) 0.0121(5) 0.0057(5) 0.0175(5)
C12 0.0432(8) 0.0398(7) 0.0568(9) 0.0116(7) 0.0017(7) 0.0227(6)
C13 0.0498(9) 0.0381(7) 0.0573(9) 0.0088(7) 0.0069(7) 0.0221(7)
C14 0.0421(8) 0.0407(7) 0.0462(8) 0.0076(6) 0.0074(6) 0.0162(6)
C15 0.0377(7) 0.0433(8) 0.0438(7) 0.0111(6) 0.0051(6) 0.0182(6)
C16 0.0359(6) 0.0390(7) 0.0401(7) 0.0125(5) 0.0075(5) 0.0190(5)
C17 0.0380(7) 0.0437(7) 0.0448(7) 0.0134(6) 0.0050(6) 0.0231(6)
C18 0.0537(11) 0.0594(11) 0.0565(11) 0.0040(9) -0.0012(8) 0.0157(9)
C19 0.0549(10) 0.0580(11) 0.0537(10) 0.0158(8) 0.0048(8) 0.0231(8)
Cl1 0.0658(4) 0.0755(4) 0.1098(5) 0.0294(4) 0.0158(3) 0.0162(3)
Cl2 0.0696(4) 0.1000(5) 0.1276(7) 0.0353(5) 0.0097(4) 0.0476(4)
Cl3 0.1263(8) 0.1072(7) 0.0929(6) -0.0239(5) 0.0257(5) 0.0359(6)

loop_
_atom_type_symbol
_atom_type_description
_atom_type_scat_dispersion_real
_atom_type_scat_dispersion_imag
_atom_type_scat_source
C C 0.0033 0.0016 'International Tables Vol C Tables 4.2.6.8 and 6.1.1.4'
H H 0.0000 0.0000 'International Tables Vol C Tables 4.2.6.8 and 6.1.1.4'
N N 0.0061 0.0033 'International Tables Vol C Tables 4.2.6.8 and 6.1.1.4'
O O 0.0106 0.0060 'International Tables Vol C Tables 4.2.6.8 and 6.1.1.4'
Ni Ni 0.3393 1.1124 'International Tables Vol C Tables 4.2.6.8 and 6.1.1.4'
Cl Cl 0.1484 0.1585 'International Tables Vol C Tables 4.2.6.8 and 6.1.1.4'

loop_
_geom_angle_atom_site_label_1
_geom_angle_atom_site_label_2
_geom_angle_atom_site_label_3
_geom_angle
O1 Ni1 O2 78.57(5)
O1 Ni1 N1 92.74(6)
O2 Ni1 N1 171.26(6)
O1 Ni1 N2 170.36(6)
O2 Ni1 N2 91.81(5)
N1 Ni1 N2 96.89(6)
C10 O1 Ni1 131.18(11)
C11 O2 Ni1 130.17(10)
C14 O3 C18 117.05(16)
C4 N1 C3 113.85(15)
C4 N1 Ni1 124.79(12)
C3 N1 Ni1 121.36(12)
C17 N2 C1 111.03(14)
C17 N2 Ni1 123.94(10)
C1 N2 Ni1 125.03(12)
N2 C1 C2 113.69(15)
N2 C1 H1A 108.8
C2 C1 H1A 108.8
N2 C1 H1B 108.8
C2 C1 H1B 108.8
H1A C1 H1B 107.7
C1 C2 C3 111.01(17)
C1 C2 H2A 109.4
C3 C2 H2A 109.4
C1 C2 H2B 109.4
C3 C2 H2B 109.4
H2A C2 H2B 108.0
N1 C3 C2 110.58(15)
N1 C3 H3A 109.5
C2 C3 H3A 109.5
N1 C3 H3B 109.5
C2 C3 H3B 109.5
H3A C3 H3B 108.1
N1 C4 C5 127.78(15)
N1 C4 H4 116.1
C5 C4 H4 116.1
C10 C5 C6 119.69(16)
C10 C5 C4 121.01(15)
C6 C5 C4 119.27(16)
C7 C6 C5 120.88(18)
C7 C6 H6 119.6
C5 C6 H6 119.6
C6 C7 C8 119.33(18)
C6 C7 H7 120.3
C8 C7 H7 120.3
C9 C8 C7 121.12(19)
C9 C8 H8 119.4
C7 C8 H8 119.4
C8 C9 C10 120.67(19)
C8 C9 H9 119.7
C10 C9 H9 119.7
O1 C10 C5 122.39(15)
O1 C10 C9 119.30(16)
C5 C10 C9 118.31(16)
O2 C11 C16 122.96(14)
O2 C11 C12 119.13(14)
C16 C11 C12 117.91(14)
C13 C12 C11 120.75(15)
C13 C12 H12 119.6
C11 C12 H12 119.6
C12 C13 C14 121.06(15)
C12 C13 H13 119.5
C14 C13 H13 119.5
C15 C14 O3 125.47(16)
C15 C14 C13 119.49(15)
O3 C14 C13 115.03(15)
C14 C15 C16 119.98(15)
C14 C15 H15 120.0
C16 C15 H15 120.0
C11 C16 C15 120.78(14)
C11 C16 C17 120.02(14)
C15 C16 C17 119.08(14)
N2 C17 C16 128.03(14)
N2 C17 H17 116.0
C16 C17 H17 116.0
O3 C18 H18A 109.5
O3 C18 H18B 109.5
H18A C18 H18B 109.5
O3 C18 H18C 109.5
H18A C18 H18C 109.5
H18B C18 H18C 109.5
Cl3 C19 Cl1 110.57(13)
Cl3 C19 Cl2 111.65(12)
Cl1 C19 Cl2 109.83(12)
Cl3 C19 H19 108.2
Cl1 C19 H19 108.2
Cl2 C19 H19 108.2

loop_
_geom_bond_atom_site_label_1
_geom_bond_atom_site_label_2
_geom_bond_distance
Ni1 O1 1.8489(12)
Ni1 O2 1.8501(11)
Ni1 N1 1.8971(14)
Ni1 N2 1.9115(13)
O1 C10 1.305(2)
O2 C11 1.3081(19)
O3 C14 1.377(2)
O3 C18 1.418(3)
N1 C4 1.299(2)
N1 C3 1.480(2)
N2 C17 1.301(2)
N2 C1 1.493(2)
C1 C2 1.494(3)
C1 H1A 0.9700
C1 H1B 0.9700
C2 C3 1.502(3)
C2 H2A 0.9700
C2 H2B 0.9700
C3 H3A 0.9700
C3 H3B 0.9700
C4 C5 1.420(2)
C4 H4 0.9300
C5 C10 1.404(2)
C5 C6 1.412(2)
C6 C7 1.369(3)
C6 H6 0.9300
C7 C8 1.391(3)
C7 H7 0.9300
C8 C9 1.373(3)
C8 H8 0.9300
C9 C10 1.408(2)
C9 H9 0.9300
C11 C16 1.396(2)
C11 C12 1.416(2)
C12 C13 1.372(2)
C12 H12 0.9300
C13 C14 1.398(2)
C13 H13 0.9300
C14 C15 1.375(2)
C15 C16 1.416(2)
C15 H15 0.9300
C16 C17 1.428(2)
C17 H17 0.9300
C18 H18A 0.9600
C18 H18B 0.9600
C18 H18C 0.9600
C19 Cl3 1.734(2)
C19 Cl1 1.752(2)
C19 Cl2 1.752(2)
C19 H19 0.9800
